data_2106048
loop_
_publ_author_name
'Galy, J.'
'Lavaud, D.'

_publ_section_title
;
 Structure cristalline du Bronze de Vanadium Cu1.82 V4 O11
;
_journal_name_full 'Acta Crystallographica B (24,1968-38,1982)'
_journal_page_first 1005
_journal_page_last 1009
_journal_volume 27
_journal_year 1971
_chemical_formula_sum 'Cu1.82 O11 V4'
_chemical_name_systematic 'Cu1.82 V4 O11'
_space_group_IT_number 8
_symmetry_space_group_name_Hall 'C -2y'
_symmetry_space_group_name_H-M 'C 1 m 1'
_cell_angle_alpha 90
_cell_angle_beta 102
_cell_angle_gamma 90
_cell_formula_units_Z 2
_cell_length_a 15.38
_cell_length_b 3.61
_cell_length_c 7.37
_cell_volume 400.254
_citation_journal_id_ASTM ACBCAR
_cod_data_source_file Galy_ACBCAR_1971_1858.cif
_cod_data_source_block Cu1.82O11V4
_cod_original_cell_volume 400.2538
_cod_database_code 2106048

loop_
_symmetry_equiv_pos_as_xyz
x,y,z
x,-y,z
x+1/2,y+1/2,z
x+1/2,-y+1/2,z

loop_
_atom_site_label
_atom_site_type_symbol
_atom_site_fract_x
_atom_site_fract_y
_atom_site_fract_z
_atom_site_occupancy
_atom_site_U_iso_or_equiv
V2 V 0.3367 0 0.1459 1 0.0
O1 O 0.136 0.5 0.108 1 0.0
O3 O 0.192 0 -0.068 1 0.0
O11 O 0.422 0.5 0.633 1 0.0
O2 O 0.308 0.5 0.067 1 0.0
V3 V 0.1823 0.5 -0.1421 1 0.0
O4 O 0.382 0 -0.091 1 0.0
O7 O 0.257 0 0.316 1 0.0
O6 O 0.092 0 0.354 1 0.0
Cu2 Cu 0.2574 0.5 0.4512 0.84 0.0
O8 O 0.429 0 0.294 1 0.0
O9 O 0.089 0.5 0.71 1 0.0
O5 O 0.005 0 -0.027 1 0.0
V1 V 0.1203 0 0.1507 1 0.0
V4 V 0.4029 0.5 -0.1507 1 0.0
Cu1 Cu 0.5003 0.211 0.4877 0.49 0.0
O10 O 0.26 0.5 0.709 1 0.0
